data_4347328
loop_
_publ_author_name
'Wang, Xu-Sheng'
'Liang, Jun'
'Li, Lan'
'Lin, Zu-Jin'
'Bag, Partha Pratim'
'Gao, Shui-Ying'
'Huang, Yuan-Biao'
'Cao, Rong'

_publ_section_title
;
 An Anion Metal-Organic Framework with Lewis Basic Sites-Rich toward
 Charge-Exclusive Cationic Dyes Separation and Size-Selective Catalytic
 Reaction.
;
_journal_issue 5
_journal_name_full 'Inorganic chemistry'
_journal_page_first 2641
_journal_page_last 2649
_journal_paper_doi 10.1021/acs.inorgchem.6b00019
_journal_volume 55
_journal_year 2016
_chemical_formula_sum 'C108 H34 Cd7 N24 O52'
_chemical_formula_weight 3286.39
_chemical_name_common FJI-C2
_space_group_IT_number 114
_space_group_name_Hall 'P -4 2n'
_space_group_name_H-M_alt 'P -4 21 c'
_symmetry_cell_setting tetragonal
_symmetry_space_group_name_H-M 'P -4 21 c'
_atom_sites_solution_hydrogens geom
_atom_sites_solution_primary direct
_atom_sites_solution_secondary difmap
_audit_creation_method SHELXL-97
_cell_angle_alpha 90.00
_cell_angle_beta 90.00
_cell_angle_gamma 90.00
_cell_formula_units_Z 4
_cell_length_a 32.9676(3)
_cell_length_b 32.9676(3)
_cell_length_c 26.6956(4)
_cell_measurement_reflns_used 15778
_cell_measurement_temperature 293(2)
_cell_measurement_theta_max 72.3040
_cell_measurement_theta_min 3.5680
_cell_volume 29014.5(6)
_computing_cell_refinement
;
CrysAlisPro, Agilent Technologies,
Version 1.171.37.35 (release 13-08-2014 CrysAlis171 .NET)
(compiled Aug 13 2014,18:06:01)
;
_computing_data_collection
;
CrysAlisPro, Agilent Technologies,
Version 1.171.37.35 (release 13-08-2014 CrysAlis171 .NET)
(compiled Aug 13 2014,18:06:01)
;
_computing_data_reduction
;
CrysAlisPro, Agilent Technologies,
Version 1.171.37.35 (release 13-08-2014 CrysAlis171 .NET)
(compiled Aug 13 2014,18:06:01)
;
_computing_structure_refinement 'SHELXL-97 (Sheldrick, 1997)'
_computing_structure_solution 'SHELXS-97 (Sheldrick, 1990)'
_diffrn_ambient_temperature 293(2)
_diffrn_detector_area_resol_mean 10.5594
_diffrn_measured_fraction_theta_full 0.987
_diffrn_measured_fraction_theta_max 0.987
_diffrn_measurement_device_type 'SuperNova, Dual, Cu at zero, Atlas'
_diffrn_measurement_method '\w scans'
_diffrn_radiation_monochromator graphite
_diffrn_radiation_source 'fine-focus sealed tube'
_diffrn_radiation_type CuK\a
_diffrn_radiation_wavelength 1.54184
_diffrn_reflns_av_R_equivalents 0.0593
_diffrn_reflns_av_sigmaI/netI 0.0622
_diffrn_reflns_limit_h_max 40
_diffrn_reflns_limit_h_min -38
_diffrn_reflns_limit_k_max 30
_diffrn_reflns_limit_k_min -40
_diffrn_reflns_limit_l_max 32
_diffrn_reflns_limit_l_min -31
_diffrn_reflns_number 61595
_diffrn_reflns_theta_full 73.29
_diffrn_reflns_theta_max 73.29
_diffrn_reflns_theta_min 3.15
_exptl_absorpt_coefficient_mu 4.414
_exptl_absorpt_correction_T_max 0.4172
_exptl_absorpt_correction_T_min 0.3932
_exptl_absorpt_correction_type multi-scan
_exptl_absorpt_process_details
;
CrysAlisPro, Agilent Technologies,
Version 1.171.37.35 (release 13-08-2014 CrysAlis171 .NET)
(compiled Aug 13 2014,18:06:01)
;
_exptl_crystal_colour colorless
_exptl_crystal_density_diffrn 0.752
_exptl_crystal_density_method 'not measured'
_exptl_crystal_description rodlike
_exptl_crystal_F_000 6408
_exptl_crystal_size_max 0.26
_exptl_crystal_size_mid 0.24
_exptl_crystal_size_min 0.24
_platon_squeeze_details
;
;
_refine_diff_density_max 0.997
_refine_diff_density_min -0.614
_refine_diff_density_rms 0.057
_refine_ls_abs_structure_details 'Flack H D (1983), Acta Cryst. A39, 876-881'
_refine_ls_abs_structure_Flack -0.023(6)
_refine_ls_extinction_method none
_refine_ls_goodness_of_fit_ref 0.633
_refine_ls_hydrogen_treatment mixed
_refine_ls_matrix_type full
_refine_ls_number_parameters 861
_refine_ls_number_reflns 27522
_refine_ls_number_restraints 2
_refine_ls_restrained_S_all 0.633
_refine_ls_R_factor_all 0.0616
_refine_ls_R_factor_gt 0.0522
_refine_ls_shift/su_max 0.050
_refine_ls_shift/su_mean 0.007
_refine_ls_structure_factor_coef Fsqd
_refine_ls_weighting_details 'calc w=1/[\s^2^(Fo^2^)+(0.2000P)^2^+0.0000P] where P=(Fo^2^+2Fc^2^)/3'
_refine_ls_weighting_scheme calc
_refine_ls_wR_factor_gt 0.1509
_refine_ls_wR_factor_ref 0.1666
_reflns_number_gt 22049
_reflns_number_total 27522
_reflns_threshold_expression >2sigma(I)
_cod_data_source_file ic6b00019_si_002.cif
_cod_data_source_block a
_cod_original_cell_volume 29014.4(6)
_cod_database_code 4347328

loop_
_symmetry_equiv_pos_as_xyz
'x, y, z'
'y, -x, -z'
'x+1/2, -y+1/2, -z+1/2'
'-x, -y, z'
'y+1/2, x+1/2, z+1/2'
'-y+1/2, -x+1/2, z+1/2'
'-y, x, -z'
'-x+1/2, y+1/2, -z+1/2'

loop_
_atom_site_label
_atom_site_type_symbol
_atom_site_fract_x
_atom_site_fract_y
_atom_site_fract_z
_atom_site_U_iso_or_equiv
_atom_site_adp_type
_atom_site_occupancy
_atom_site_symmetry_multiplicity
_atom_site_calc_flag
_atom_site_refinement_flags
Cd1 Cd 0.5000 0.5000 0.661272(14) 0.03546(9) Uani 1 2 d S
Cd3 Cd 0.267138(13) 0.320368(11) -0.277057(13) 0.05727(11) Uani 1 1 d .
Cd2 Cd 0.358145(11) 0.370581(12) 0.062763(13) 0.05347(10) Uani 1 1 d .
O13 O 0.32035(14) 0.37225(13) -0.29190(12) 0.0656(11) Uani 1 1 d .
O1 O 0.52584(10) 0.45824(10) 0.72709(13) 0.0487(7) Uani 1 1 d .
O7 O 0.30578(12) 0.32238(13) 0.04541(12) 0.0593(9) Uani 1 1 d .
O6 O 0.33309(11) 0.37127(13) 0.14498(13) 0.0583(9) Uani 1 1 d .
O3 O 0.43907(10) 0.46175(13) 0.67499(14) 0.0584(9) Uani 1 1 d .
O2 O 0.53781(12) 0.43874(10) 0.65005(12) 0.0531(8) Uani 1 1 d .
O4 O 0.45709(11) 0.47395(12) 0.59804(13) 0.0564(9) Uani 1 1 d .
O14 O 0.28846(14) 0.34340(13) -0.35362(13) 0.0666(11) Uani 1 1 d .
O5 O 0.38810(13) 0.40744(14) 0.13107(13) 0.0686(11) Uani 1 1 d .
O12 O 0.23878(14) 0.28988(13) -0.20591(13) 0.0685(11) Uani 1 1 d .
O11 O 0.28900(13) 0.33299(13) -0.18943(13) 0.0636(10) Uani 1 1 d .
O8 O 0.34116(14) 0.34693(16) -0.01653(15) 0.0755(13) Uani 1 1 d .
O10 O 0.42713(13) 0.36371(17) 0.03440(16) 0.0749(12) Uani 1 1 d .
O9 O 0.40061(11) 0.31608(15) 0.08173(15) 0.0668(10) Uani 1 1 d .
C1 C 0.54226(15) 0.43433(16) 0.69558(18) 0.0501(10) Uani 1 1 d .
C26 C 0.31499(18) 0.36828(19) -0.3382(2) 0.0625(14) Uani 1 1 d .
N3 N 0.31667(18) 0.3657(2) 0.33032(15) 0.084(2) Uani 1 1 d D
H3 H 0.2992 0.3514 0.3142 0.101 Uiso 1 1 calc R
O15 O 0.22783(16) 0.37915(14) -0.26260(18) 0.0788(12) Uani 1 1 d .
N12 N 0.2899(2) 0.3343(2) 0.39670(18) 0.098(2) Uani 1 1 d .
C15 C 0.36243(15) 0.39288(17) 0.15959(19) 0.0551(11) Uani 1 1 d .
N1 N 0.3559(2) 0.4047(2) 0.48914(17) 0.110(3) Uani 1 1 d .
H1 H 0.3692 0.4228 0.4728 0.132 Uiso 1 1 calc R
C16 C 0.31221(16) 0.32524(18) -0.0006(2) 0.0586(12) Uani 1 1 d .
C9 C 0.34386(19) 0.3889(2) 0.3000(2) 0.0687(17) Uani 1 1 d D
N2 N 0.3369(2) 0.3876(2) 0.41032(16) 0.085(2) Uani 1 1 d .
C17 C 0.28475(19) 0.3055(2) -0.0367(2) 0.0633(15) Uani 1 1 d .
C2 C 0.43438(17) 0.45761(15) 0.62919(17) 0.0497(10) Uani 1 1 d .
C4 C 0.39172(18) 0.4294(2) 0.55859(19) 0.0665(16) Uani 1 1 d .
H4 H 0.4090 0.4423 0.5361 0.080 Uiso 1 1 calc R
C23 C 0.26300(19) 0.30604(19) -0.1756(2) 0.0646(14) Uani 1 1 d .
O16 O 0.19768(18) 0.33071(15) -0.30334(17) 0.0826(13) Uani 1 1 d .
C14 C 0.3736(2) 0.4138(2) 0.3180(2) 0.0652(15) Uani 1 1 d .
H14 H 0.3762 0.4182 0.3523 0.078 Uiso 1 1 calc R
N13 N 0.3084(2) 0.3530(2) 0.47998(17) 0.088(2) Uani 1 1 d .
C32 C 0.42964(19) 0.3304(2) 0.0559(2) 0.0729(16) Uani 1 1 d .
C13 C 0.40025(17) 0.43283(17) 0.2841(2) 0.0562(12) Uani 1 1 d .
C21 C 0.25994(19) 0.29756(19) -0.1212(2) 0.0636(14) Uani 1 1 d .
C5 C 0.3595(2) 0.4066(2) 0.54109(19) 0.0729(18) Uani 1 1 d .
C12 C 0.39610(16) 0.42648(16) 0.23326(18) 0.0537(11) Uani 1 1 d .
H12 H 0.4140 0.4387 0.2110 0.064 Uiso 1 1 calc R
C3 C 0.39864(17) 0.43326(18) 0.61146(19) 0.0579(13) Uani 1 1 d .
C28 C 0.3338(2) 0.3863(2) -0.4254(2) 0.0727(19) Uani 1 1 d .
C24 C 0.1961(2) 0.3654(2) -0.2830(3) 0.0819(19) Uani 1 1 d .
C11 C 0.36491(17) 0.40156(17) 0.21533(18) 0.0594(14) Uani 1 1 d .
C27 C 0.34067(16) 0.39046(17) -0.37351(18) 0.0539(12) Uani 1 1 d .
C18 C 0.2550(2) 0.2792(2) -0.0200(2) 0.079(2) Uani 1 1 d .
H18 H 0.2532 0.2734 0.0140 0.095 Uiso 1 1 calc R
C8 C 0.3144(3) 0.3630(3) 0.3834(2) 0.089(3) Uani 1 1 d D
C22 C 0.28751(17) 0.3149(2) -0.0863(2) 0.0618(14) Uani 1 1 d .
H22 H 0.3075 0.3327 -0.0974 0.074 Uiso 1 1 calc R
C10 C 0.33917(18) 0.38314(19) 0.24890(18) 0.0610(14) Uani 1 1 d .
H10 H 0.3184 0.3666 0.2372 0.073 Uiso 1 1 calc R
C6 C 0.3337(3) 0.3776(3) 0.4599(2) 0.087(2) Uani 1 1 d .
C20 C 0.2310(2) 0.2698(2) -0.10436(19) 0.0744(19) Uani 1 1 d .
H20 H 0.2139 0.2570 -0.1272 0.089 Uiso 1 1 calc R
C19 C 0.2275(3) 0.2612(2) -0.0533(2) 0.085(2) Uani 1 1 d .
C25 C 0.1581(2) 0.3900(2) -0.2822(3) 0.0751(16) Uani 1 1 d .
C33 C 0.4679(2) 0.3063(3) 0.0537(3) 0.083(2) Uani 1 1 d .
C37 C 0.4989(2) 0.3183(3) 0.0209(2) 0.091(2) Uani 1 1 d .
H37 H 0.4960 0.3415 0.0016 0.109 Uiso 1 1 calc R
O17 O 0.32643(18) 0.27940(14) -0.2650(2) 0.0891(15) Uani 1 1 d .
O18 O 0.27515(18) 0.25121(14) -0.3059(2) 0.0831(13) Uani 1 1 d .
C60 C 0.2884(3) 0.3295(3) 0.4466(2) 0.092(3) Uani 1 1 d .
N5 N 0.1989(2) 0.2359(3) -0.03215(18) 0.118(3) Uani 1 1 d .
H5 H 0.1992 0.2355 0.0001 0.142 Uiso 1 1 calc R
C35 C 0.37348(17) 0.41471(18) 0.64345(17) 0.0558(12) Uani 1 1 d .
H35 H 0.3776 0.4178 0.6777 0.067 Uiso 1 1 calc R
O19 O 0.3444(4) 0.4323(2) 0.0307(3) 0.165(4) Uani 1 1 d .
N6 N 0.52006(19) 0.2188(3) 0.1150(3) 0.112(3) Uani 1 1 d .
H6 H 0.5452 0.2118 0.1158 0.135 Uiso 1 1 calc R
N8 N 0.39346(16) 0.1843(3) 0.1711(3) 0.117(3) Uani 1 1 d .
H8 H 0.3858 0.2022 0.1497 0.141 Uiso 1 1 calc R
N14 N 0.1267(3) 0.4931(2) -0.2439(4) 0.122(3) Uani 1 1 d .
H14A H 0.1099 0.5096 -0.2577 0.147 Uiso 1 1 calc R
C40 C 0.5399(2) 0.2630(3) 0.0483(3) 0.091(2) Uani 1 1 d .
H40 H 0.5645 0.2492 0.0467 0.110 Uiso 1 1 calc R
C51 C 0.1254(3) 0.4534(2) -0.2609(4) 0.094(2) Uani 1 1 d .
C42 C 0.4348(2) 0.1777(4) 0.1742(4) 0.113(3) Uani 1 1 d .
N7 N 0.45588(19) 0.2017(3) 0.1414(3) 0.103(2) Uani 1 1 d .
C41 C 0.4950(2) 0.1983(3) 0.1458(4) 0.095(2) Uani 1 1 d .
C43 C 0.1596(2) 0.4294(2) -0.2596(3) 0.085(2) Uani 1 1 d .
H43 H 0.1832 0.4385 -0.2442 0.102 Uiso 1 1 calc R
C38 C 0.47371(19) 0.2731(2) 0.0828(3) 0.0767(17) Uani 1 1 d .
H38 H 0.4528 0.2652 0.1040 0.092 Uiso 1 1 calc R
C39 C 0.5103(2) 0.2497(3) 0.0826(3) 0.089(2) Uani 1 1 d .
N10 N 0.51452(16) 0.1714(2) 0.1770(3) 0.103(2) Uani 1 1 d .
C46 C 0.3665(2) 0.1337(3) 0.2292(4) 0.113(3) Uani 1 1 d .
H46 H 0.3915 0.1208 0.2327 0.136 Uiso 1 1 calc R
C48 C 0.3295(3) 0.2093(2) -0.2800(3) 0.0833(19) Uani 1 1 d .
N11 N 0.4496(2) 0.1519(2) 0.2062(3) 0.104(2) Uani 1 1 d .
C44 C 0.3242(2) 0.1842(3) 0.1925(3) 0.094(2) Uani 1 1 d .
H44 H 0.3214 0.2057 0.1703 0.113 Uiso 1 1 calc R
C47 C 0.3083(3) 0.25005(18) -0.2863(3) 0.082(2) Uani 1 1 d .
C49 C 0.3625(3) 0.2040(2) -0.2508(3) 0.091(2) Uani 1 1 d .
H49 H 0.3737 0.2264 -0.2347 0.109 Uiso 1 1 calc R
C50 C 0.1229(3) 0.3766(2) -0.3030(3) 0.089(2) Uani 1 1 d .
H50 H 0.1222 0.3510 -0.3177 0.107 Uiso 1 1 calc R
C45 C 0.3623(2) 0.1653(3) 0.1988(4) 0.106(3) Uani 1 1 d .
C61 C 0.5340(2) 0.2954(4) 0.0173(2) 0.099(3) Uani 1 1 d .
C62 C 0.0887(3) 0.3996(2) -0.3028(3) 0.091(2) Uani 1 1 d .
Cd4 Cd -0.01994(2) 0.34911(4) -0.35313(6) 0.1843(6) Uani 1 1 d .
O20 O 0.0472(3) 0.3509(3) -0.3384(6) 0.203(6) Uani 1 1 d .
O22 O -0.0489(5) 0.3840(6) -0.4287(4) 0.250(8) Uani 1 1 d .
C63 C 0.0492(3) 0.3849(3) -0.3232(5) 0.110(3) Uani 1 1 d .
O21 O 0.0201(2) 0.4039(3) -0.3252(6) 0.215(7) Uani 1 1 d .
O23 O -0.0662(2) 0.3732(2) -0.2958(4) 0.137(3) Uani 1 1 d .
C64 C 0.0895(3) 0.4395(2) -0.2814(4) 0.103(3) Uani 1 1 d .
H64 H 0.0663 0.4557 -0.2813 0.124 Uiso 1 1 calc R
O24 O -0.0743(3) 0.3098(2) -0.3210(4) 0.145(3) Uani 1 1 d .
C65 C 0.4904(2) 0.1519(3) 0.2070(4) 0.104(3) Uani 1 1 d .
C66 C 0.3798(3) 0.1670(3) -0.2443(5) 0.112(3) Uani 1 1 d .
O25 O -0.0078(4) 0.2859(5) -0.3936(8) 0.317(12) Uani 1 1 d .
C67 C -0.0856(3) 0.3394(3) -0.2950(5) 0.123(4) Uani 1 1 d .
O100 O 0.2789(3) 0.4096(2) 0.0358(3) 0.137(3) Uani 1 1 d .
C100 C 0.3069(5) 0.4332(3) 0.0193(4) 0.116(4) Uani 1 1 d .

loop_
_atom_site_aniso_label
_atom_site_aniso_U_11
_atom_site_aniso_U_22
_atom_site_aniso_U_33
_atom_site_aniso_U_23
_atom_site_aniso_U_13
_atom_site_aniso_U_12
Cd1 0.03539(17) 0.03561(17) 0.03537(17) 0.000 0.000 0.00257(15)
Cd3 0.0788(2) 0.05252(18) 0.04050(15) 0.00036(14) 0.00334(16) -0.02400(17)
Cd2 0.05278(17) 0.0659(2) 0.04174(16) 0.01013(15) -0.00588(13) -0.02130(15)
O13 0.088(3) 0.070(2) 0.0391(16) 0.0053(16) 0.0032(17) -0.036(2)
O1 0.0537(17) 0.0448(15) 0.0475(17) 0.0030(14) 0.0012(14) 0.0106(13)
O7 0.060(2) 0.081(2) 0.0370(16) 0.0077(16) -0.0079(14) -0.0340(18)
O6 0.0532(18) 0.079(2) 0.0431(16) 0.0035(17) -0.0043(14) -0.0312(18)
O3 0.0427(17) 0.076(2) 0.057(2) -0.0101(18) 0.0019(15) -0.0246(16)
O2 0.071(2) 0.0451(16) 0.0428(16) 0.0004(13) 0.0071(15) 0.0255(15)
O4 0.0533(18) 0.070(2) 0.0462(17) -0.0057(16) -0.0004(15) -0.0278(17)
O14 0.090(3) 0.069(2) 0.0404(16) 0.0087(16) 0.0049(18) -0.033(2)
O5 0.074(2) 0.089(3) 0.0423(17) -0.0012(18) -0.0073(17) -0.050(2)
O12 0.088(3) 0.077(2) 0.0407(16) 0.0028(17) -0.0068(18) -0.042(2)
O11 0.073(2) 0.075(2) 0.0430(17) 0.0050(17) 0.0003(16) -0.030(2)
O8 0.073(2) 0.107(3) 0.0466(19) -0.006(2) -0.0042(18) -0.039(3)
O10 0.058(2) 0.105(4) 0.061(2) 0.010(2) 0.0002(18) -0.020(2)
O9 0.0480(18) 0.088(3) 0.064(2) 0.013(2) 0.0108(17) -0.0020(18)
C1 0.043(2) 0.060(3) 0.048(2) 0.000(2) -0.0032(19) 0.012(2)
C26 0.067(3) 0.075(3) 0.045(2) 0.005(2) -0.001(2) -0.028(3)
N3 0.097(4) 0.124(5) 0.0324(19) 0.003(2) -0.004(2) -0.073(4)
O15 0.087(3) 0.068(2) 0.082(3) -0.009(2) -0.016(2) -0.006(2)
N12 0.115(5) 0.133(5) 0.045(2) 0.009(3) -0.013(3) -0.087(5)
C15 0.049(2) 0.071(3) 0.045(2) 0.007(2) -0.005(2) -0.019(2)
N1 0.134(5) 0.158(6) 0.039(2) 0.002(3) -0.006(3) -0.116(6)
C16 0.060(3) 0.074(3) 0.042(2) 0.003(2) -0.006(2) -0.021(2)
C9 0.065(3) 0.090(4) 0.051(3) 0.011(3) -0.009(2) -0.043(3)
N2 0.102(4) 0.124(5) 0.0297(19) 0.003(2) 0.001(2) -0.067(4)
C17 0.066(3) 0.083(4) 0.041(2) 0.006(2) -0.010(2) -0.039(3)
C2 0.065(3) 0.045(2) 0.039(2) -0.0081(18) 0.006(2) -0.007(2)
C4 0.070(3) 0.089(4) 0.040(2) -0.002(3) 0.003(2) -0.051(3)
C23 0.066(3) 0.067(3) 0.061(3) 0.002(3) 0.005(3) -0.029(3)
O16 0.108(4) 0.072(3) 0.068(2) -0.008(2) -0.005(2) -0.005(2)
C14 0.072(3) 0.080(4) 0.044(2) 0.003(2) 0.000(2) -0.034(3)
N13 0.104(4) 0.119(5) 0.040(2) -0.004(3) -0.010(2) -0.069(4)
C32 0.060(3) 0.099(5) 0.060(3) 0.002(3) 0.005(3) -0.013(3)
C13 0.060(3) 0.059(3) 0.050(3) 0.010(2) -0.003(2) -0.024(2)
C21 0.072(3) 0.072(3) 0.047(3) 0.006(2) -0.005(2) -0.033(3)
C5 0.083(4) 0.097(4) 0.038(2) 0.004(3) 0.001(2) -0.051(4)
C12 0.057(3) 0.057(3) 0.047(2) 0.005(2) -0.003(2) -0.025(2)
C3 0.056(3) 0.071(3) 0.047(2) -0.003(2) -0.004(2) -0.027(2)
C28 0.080(4) 0.093(4) 0.045(3) 0.011(3) 0.006(3) -0.054(4)
C24 0.094(5) 0.066(4) 0.086(4) 0.000(3) -0.010(4) -0.027(3)
C11 0.067(3) 0.071(3) 0.041(2) 0.012(2) -0.013(2) -0.039(3)
C27 0.055(3) 0.069(3) 0.038(2) -0.001(2) -0.003(2) -0.025(2)
C18 0.089(4) 0.109(5) 0.039(2) 0.009(3) -0.017(3) -0.063(4)
C8 0.109(5) 0.110(5) 0.047(3) -0.004(3) -0.005(3) -0.071(5)
C22 0.057(3) 0.080(4) 0.048(2) -0.006(3) 0.002(2) -0.030(3)
C10 0.068(3) 0.081(4) 0.034(2) 0.004(2) -0.006(2) -0.035(3)
C6 0.103(5) 0.108(5) 0.051(3) 0.017(3) -0.016(3) -0.058(5)
C20 0.100(5) 0.087(4) 0.036(2) -0.002(2) -0.007(3) -0.058(4)
C19 0.110(5) 0.106(5) 0.038(2) 0.006(3) -0.005(3) -0.067(5)
C25 0.083(4) 0.070(4) 0.072(4) 0.002(3) -0.013(3) -0.011(3)
C33 0.055(3) 0.129(6) 0.065(3) 0.002(4) 0.009(3) 0.007(3)
C37 0.067(4) 0.150(7) 0.056(3) 0.016(4) 0.005(3) -0.007(4)
O17 0.101(4) 0.057(2) 0.110(4) -0.006(2) -0.003(3) -0.014(2)
O18 0.093(3) 0.062(2) 0.094(3) 0.000(2) -0.014(3) -0.016(2)
C60 0.109(5) 0.115(6) 0.053(3) 0.017(3) -0.011(3) -0.075(5)
N5 0.155(6) 0.163(7) 0.037(2) 0.008(3) -0.012(3) -0.131(6)
C35 0.059(3) 0.076(3) 0.033(2) 0.002(2) -0.003(2) -0.026(3)
O19 0.269(12) 0.071(4) 0.154(7) 0.038(4) -0.128(8) -0.030(5)
N6 0.050(3) 0.136(6) 0.150(7) 0.036(6) 0.020(4) 0.010(3)
N8 0.039(2) 0.165(7) 0.148(6) 0.075(6) -0.001(3) -0.006(3)
N14 0.105(5) 0.067(4) 0.195(9) 0.017(5) -0.056(6) 0.002(3)
C40 0.049(3) 0.142(7) 0.083(4) 0.019(5) 0.011(3) 0.007(4)
C51 0.086(5) 0.068(4) 0.127(7) 0.004(4) -0.024(5) -0.011(3)
C42 0.050(3) 0.143(8) 0.146(8) 0.055(7) 0.023(4) 0.012(4)
N7 0.058(3) 0.132(6) 0.120(5) 0.027(5) -0.002(3) -0.013(3)
C41 0.051(3) 0.118(6) 0.118(6) 0.029(5) 0.019(4) 0.014(4)
C43 0.071(4) 0.072(4) 0.112(6) 0.004(4) -0.009(4) -0.010(3)
C38 0.052(3) 0.100(5) 0.078(4) 0.010(4) 0.006(3) -0.008(3)
C39 0.054(3) 0.138(7) 0.076(4) 0.010(4) 0.014(3) -0.001(4)
N10 0.038(2) 0.130(6) 0.140(6) 0.053(5) -0.001(3) 0.006(3)
C46 0.049(3) 0.133(7) 0.157(9) 0.025(7) -0.007(4) -0.014(4)
C48 0.116(6) 0.057(3) 0.076(4) -0.005(3) -0.008(4) -0.005(3)
N11 0.063(3) 0.104(5) 0.147(7) 0.032(5) 0.015(4) 0.003(3)
C44 0.050(3) 0.135(7) 0.096(5) 0.020(5) 0.000(3) -0.018(4)
C47 0.118(6) 0.044(3) 0.085(4) -0.013(3) 0.037(5) -0.014(3)
C49 0.110(6) 0.050(3) 0.112(6) -0.007(3) -0.007(5) -0.004(3)
C50 0.086(5) 0.074(4) 0.108(6) -0.001(4) -0.010(4) -0.009(4)
C45 0.049(3) 0.135(7) 0.133(7) 0.059(6) 0.001(4) -0.007(4)
C61 0.051(3) 0.190(10) 0.054(3) 0.011(5) 0.010(3) 0.012(4)
C62 0.085(5) 0.078(4) 0.111(6) -0.005(4) -0.018(4) -0.016(4)
Cd4 0.0812(4) 0.2005(10) 0.2710(14) -0.1370(11) 0.0571(6) -0.0463(5)
O20 0.121(6) 0.144(8) 0.346(17) -0.072(10) -0.085(9) 0.000(5)
O22 0.254(15) 0.39(2) 0.111(6) -0.055(10) 0.021(8) -0.052(15)
C63 0.094(6) 0.094(6) 0.141(8) -0.020(6) -0.001(6) -0.018(5)
O21 0.071(4) 0.146(7) 0.429(19) -0.119(10) -0.058(7) 0.011(4)
O23 0.101(4) 0.105(5) 0.206(8) -0.032(5) 0.056(5) 0.004(4)
C64 0.107(6) 0.068(4) 0.134(7) -0.005(5) -0.032(6) -0.008(4)
O24 0.126(6) 0.103(5) 0.207(9) -0.037(5) 0.053(6) -0.010(4)
C65 0.059(4) 0.107(6) 0.146(8) 0.047(6) -0.002(4) 0.000(4)
C66 0.095(6) 0.082(5) 0.159(9) -0.029(6) -0.031(6) -0.004(4)
O25 0.129(8) 0.324(19) 0.50(3) -0.26(2) 0.048(13) -0.034(10)
C67 0.084(5) 0.088(6) 0.197(12) -0.038(7) 0.034(7) -0.005(4)
O100 0.234(10) 0.074(3) 0.104(4) 0.039(3) 0.001(5) -0.010(5)
C100 0.192(12) 0.067(5) 0.090(5) 0.001(4) -0.021(7) 0.005(6)

loop_
_atom_type_symbol
_atom_type_description
_atom_type_scat_dispersion_real
_atom_type_scat_dispersion_imag
_atom_type_scat_source
C C 0.0181 0.0091 'International Tables Vol C Tables 4.2.6.8 and 6.1.1.4'
H H 0.0000 0.0000 'International Tables Vol C Tables 4.2.6.8 and 6.1.1.4'
Cd Cd 0.1185 4.6533 'International Tables Vol C Tables 4.2.6.8 and 6.1.1.4'
N N 0.0311 0.0180 'International Tables Vol C Tables 4.2.6.8 and 6.1.1.4'
O O 0.0492 0.0322 'International Tables Vol C Tables 4.2.6.8 and 6.1.1.4'

loop_
_geom_angle_atom_site_label_1
_geom_angle_atom_site_label_2
_geom_angle_atom_site_label_3
_geom_angle
_geom_angle_site_symmetry_1
_geom_angle_site_symmetry_3
O4 Cd1 O4 88.87(17) 4_665 .
O4 Cd1 O1 121.41(13) 4_665 .
O4 Cd1 O1 121.94(13) . .
O4 Cd1 O1 121.94(13) 4_665 4_665
O4 Cd1 O1 121.41(13) . 4_665
O1 Cd1 O1 85.31(16) . 4_665
O4 Cd1 O2 85.16(14) 4_665 4_665
O4 Cd1 O2 84.58(14) . 4_665
O1 Cd1 O2 139.85(11) . 4_665
O1 Cd1 O2 54.54(11) 4_665 4_665
O4 Cd1 O2 84.58(14) 4_665 .
O4 Cd1 O2 85.16(14) . .
O1 Cd1 O2 54.54(11) . .
O1 Cd1 O2 139.85(11) 4_665 .
O2 Cd1 O2 165.61(16) 4_665 .
O4 Cd1 O3 54.35(12) 4_665 4_665
O4 Cd1 O3 143.21(12) . 4_665
O1 Cd1 O3 83.81(13) . 4_665
O1 Cd1 O3 83.30(13) 4_665 4_665
O2 Cd1 O3 90.66(14) 4_665 4_665
O2 Cd1 O3 91.53(15) . 4_665
O4 Cd1 O3 143.21(12) 4_665 .
O4 Cd1 O3 54.35(12) . .
O1 Cd1 O3 83.30(13) . .
O1 Cd1 O3 83.81(13) 4_665 .
O2 Cd1 O3 91.53(15) 4_665 .
O2 Cd1 O3 90.66(14) . .
O3 Cd1 O3 162.44(18) 4_665 .
O4 Cd1 C2 116.02(13) 4_665 .
O4 Cd1 C2 27.20(13) . .
O1 Cd1 C2 102.68(14) . .
O1 Cd1 C2 104.16(13) 4_665 .
O2 Cd1 C2 88.85(15) 4_665 .
O2 Cd1 C2 86.62(15) . .
O3 Cd1 C2 170.36(13) 4_665 .
O3 Cd1 C2 27.18(14) . .
O4 Cd1 C2 27.20(13) 4_665 4_665
O4 Cd1 C2 116.02(13) . 4_665
O1 Cd1 C2 104.16(13) . 4_665
O1 Cd1 C2 102.68(14) 4_665 4_665
O2 Cd1 C2 86.62(15) 4_665 4_665
O2 Cd1 C2 88.85(15) . 4_665
O3 Cd1 C2 27.18(14) 4_665 4_665
O3 Cd1 C2 170.36(13) . 4_665
C2 Cd1 C2 143.2(2) . 4_665
O4 Cd1 C1 104.87(15) 4_665 4_665
O4 Cd1 C1 102.83(15) . 4_665
O1 Cd1 C1 113.06(13) . 4_665
O1 Cd1 C1 27.77(13) 4_665 4_665
O2 Cd1 C1 26.80(13) 4_665 4_665
O2 Cd1 C1 167.56(13) . 4_665
O3 Cd1 C1 87.66(16) 4_665 4_665
O3 Cd1 C1 86.47(16) . 4_665
C2 Cd1 C1 96.16(15) . 4_665
C2 Cd1 C1 95.98(16) 4_665 4_665
O4 Cd1 C1 102.83(15) 4_665 .
O4 Cd1 C1 104.87(15) . .
O1 Cd1 C1 27.77(13) . .
O1 Cd1 C1 113.06(13) 4_665 .
O2 Cd1 C1 167.56(13) 4_665 .
O2 Cd1 C1 26.80(13) . .
O3 Cd1 C1 86.47(15) 4_665 .
O3 Cd1 C1 87.66(16) . .
C2 Cd1 C1 95.98(16) . .
C2 Cd1 C1 96.16(15) 4_665 .
C1 Cd1 C1 140.8(2) 4_665 .
O14 Cd3 O12 171.00(13) . .
O14 Cd3 O15 92.42(17) . .
O12 Cd3 O15 90.04(18) . .
O14 Cd3 O17 93.25(19) . .
O12 Cd3 O17 88.54(19) . .
O15 Cd3 O17 152.50(17) . .
O14 Cd3 O18 89.69(17) . .
O12 Cd3 O18 84.12(17) . .
O15 Cd3 O18 152.14(18) . .
O17 Cd3 O18 54.79(18) . .
O14 Cd3 O16 89.14(17) . .
O12 Cd3 O16 85.29(17) . .
O15 Cd3 O16 54.03(16) . .
O17 Cd3 O16 152.88(17) . .
O18 Cd3 O16 98.26(18) . .
O14 Cd3 O13 54.00(12) . .
O12 Cd3 O13 134.99(12) . .
O15 Cd3 O13 81.29(17) . .
O17 Cd3 O13 80.42(16) . .
O18 Cd3 O13 121.40(18) . .
O16 Cd3 O13 121.71(16) . .
O14 Cd3 O11 134.10(13) . .
O12 Cd3 O11 54.84(12) . .
O15 Cd3 O11 82.41(16) . .
O17 Cd3 O11 74.39(18) . .
O18 Cd3 O11 115.22(17) . .
O16 Cd3 O11 121.63(15) . .
O13 Cd3 O11 80.20(11) . .
O14 Cd3 C47 92.78(19) . .
O12 Cd3 C47 84.64(19) . .
O15 Cd3 C47 174.66(19) . .
O17 Cd3 C47 28.1(2) . .
O18 Cd3 C47 26.7(2) . .
O16 Cd3 C47 124.8(2) . .
O13 Cd3 C47 102.8(2) . .
O11 Cd3 C47 94.8(2) . .
O14 Cd3 C26 27.00(15) . .
O12 Cd3 C26 161.98(14) . .
O15 Cd3 C26 86.61(19) . .
O17 Cd3 C26 86.34(19) . .
O18 Cd3 C26 106.72(19) . .
O16 Cd3 C26 106.75(17) . .
O13 Cd3 C26 27.00(14) . .
O11 Cd3 C26 107.15(14) . .
C47 Cd3 C26 98.6(2) . .
O19 Cd2 O8 84.7(2) . .
O19 Cd2 O9 154.0(3) . .
O8 Cd2 O9 94.81(17) . .
O19 Cd2 O6 106.0(3) . .
O8 Cd2 O6 140.42(13) . .
O9 Cd2 O6 90.90(14) . .
O19 Cd2 O10 99.0(4) . .
O8 Cd2 O10 84.81(15) . .
O9 Cd2 O10 55.18(15) . .
O6 Cd2 O10 128.90(14) . .
O19 Cd2 O7 112.4(3) . .
O8 Cd2 O7 55.03(13) . .
O9 Cd2 O7 87.91(15) . .
O6 Cd2 O7 86.19(12) . .
O10 Cd2 O7 123.94(17) . .
O19 Cd2 O5 85.1(2) . .
O8 Cd2 O5 163.64(14) . .
O9 Cd2 O5 88.75(17) . .
O6 Cd2 O5 55.23(12) . .
O10 Cd2 O5 84.15(16) . .
O7 Cd2 O5 141.21(12) . .
O19 Cd2 C15 97.4(3) . .
O8 Cd2 C15 168.26(15) . .
O9 Cd2 C15 88.30(16) . .
O6 Cd2 C15 27.98(13) . .
O10 Cd2 C15 106.15(15) . .
O7 Cd2 C15 113.92(13) . .
O5 Cd2 C15 27.33(14) . .
O19 Cd2 C16 98.5(2) . .
O8 Cd2 C16 27.68(16) . .
O9 Cd2 C16 92.64(17) . .
O6 Cd2 C16 113.07(14) . .
O10 Cd2 C16 106.18(17) . .
O7 Cd2 C16 27.39(14) . .
O5 Cd2 C16 168.26(15) . .
C15 Cd2 C16 141.02(15) . .
O19 Cd2 C32 126.3(4) . .
O8 Cd2 C32 89.10(19) . .
O9 Cd2 C32 27.90(17) . .
O6 Cd2 C32 111.95(17) . .
O10 Cd2 C32 27.30(18) . .
O7 Cd2 C32 106.85(19) . .
O5 Cd2 C32 86.61(19) . .
C15 Cd2 C32 98.76(18) . .
C16 Cd2 C32 100.01(19) . .
C26 O13 Cd3 89.2(3) . .
C1 O1 Cd1 91.3(3) . .
C16 O7 Cd2 91.0(3) . .
C15 O6 Cd2 91.4(3) . .
C2 O3 Cd1 90.7(3) . .
C1 O2 Cd1 92.2(3) . .
C2 O4 Cd1 92.3(3) . .
C26 O14 Cd3 97.9(3) . .
C15 O5 Cd2 89.4(3) . .
C23 O12 Cd3 95.0(3) . .
C23 O11 Cd3 87.8(3) . .
C16 O8 Cd2 93.8(3) . .
C32 O10 Cd2 90.0(4) . .
C32 O9 Cd2 92.8(4) . .
O2 C1 O1 121.9(4) . .
O2 C1 C13 120.8(4) . 7_656
O1 C1 C13 117.4(4) . 7_656
O2 C1 Cd1 61.0(2) . .
O1 C1 Cd1 60.9(2) . .
C13 C1 Cd1 176.4(4) 7_656 .
O13 C26 O14 118.9(5) . .
O13 C26 C27 120.1(5) . .
O14 C26 C27 120.9(5) . .
O13 C26 Cd3 63.8(3) . .
O14 C26 Cd3 55.1(2) . .
C27 C26 Cd3 174.8(4) . .
C8 N3 C9 129.2(5) . .
C8 N3 H3 115.4 . .
C9 N3 H3 115.4 . .
C24 O15 Cd3 95.2(4) . .
C8 N12 C60 112.5(5) . .
O5 C15 O6 123.6(5) . .
O5 C15 C11 119.6(4) . .
O6 C15 C11 116.8(4) . .
O5 C15 Cd2 63.3(3) . .
O6 C15 Cd2 60.6(3) . .
C11 C15 Cd2 175.0(4) . .
C6 N1 C5 129.1(5) . .
C6 N1 H1 115.5 . .
C5 N1 H1 115.5 . .
O7 C16 O8 120.0(5) . .
O7 C16 C17 120.3(5) . .
O8 C16 C17 119.6(5) . .
O7 C16 Cd2 61.6(3) . .
O8 C16 Cd2 58.5(3) . .
C17 C16 Cd2 172.7(5) . .
C10 C9 C14 120.5(5) . .
C10 C9 N3 114.4(5) . .
C14 C9 N3 125.0(5) . .
C8 N2 C6 109.7(5) . .
C22 C17 C18 120.2(5) . .
C22 C17 C16 119.6(5) . .
C18 C17 C16 120.1(5) . .
O4 C2 O3 122.5(5) . .
O4 C2 C3 119.6(4) . .
O3 C2 C3 117.9(4) . .
O4 C2 Cd1 60.5(3) . .
O3 C2 Cd1 62.1(3) . .
C3 C2 Cd1 178.7(4) . .
C5 C4 C3 120.2(5) . .
C5 C4 H4 119.9 . .
C3 C4 H4 119.9 . .
O12 C23 O11 122.0(5) . .
O12 C23 C21 120.6(5) . .
O11 C23 C21 117.2(5) . .
C24 O16 Cd3 92.4(5) . .
C9 C14 C13 119.4(5) . .
C9 C14 H14 120.3 . .
C13 C14 H14 120.3 . .
C6 N13 C60 113.9(5) . .
O10 C32 O9 121.9(7) . .
O10 C32 C33 120.5(6) . .
O9 C32 C33 117.6(7) . .
O10 C32 Cd2 62.7(4) . .
O9 C32 Cd2 59.3(3) . .
C33 C32 Cd2 176.9(5) . .
C12 C13 C14 120.1(5) . .
C12 C13 C1 121.0(4) . 2_566
C14 C13 C1 118.8(5) . 2_566
C20 C21 C22 119.3(5) . .
C20 C21 C23 119.1(5) . .
C22 C21 C23 121.5(5) . .
C4 C5 C28 120.5(5) . 1_556
C4 C5 N1 115.2(5) . .
C28 C5 N1 124.2(5) 1_556 .
C13 C12 C11 119.9(5) . .
C13 C12 H12 120.1 . .
C11 C12 H12 120.1 . .
C35 C3 C4 119.2(4) . .
C35 C3 C2 121.9(4) . .
C4 C3 C2 118.8(4) . .
C5 C28 C27 118.9(5) 1_554 .
O15 C24 O16 118.3(8) . .
O15 C24 C25 119.6(6) . .
O16 C24 C25 122.2(6) . .
C10 C11 C12 119.3(4) . .
C10 C11 C15 121.5(4) . .
C12 C11 C15 119.0(4) . .
C35 C27 C28 119.3(4) 1_554 .
C35 C27 C26 121.1(4) 1_554 .
C28 C27 C26 119.5(4) . .
C17 C18 C19 121.3(5) . .
C17 C18 H18 119.4 . .
C19 C18 H18 119.4 . .
N12 C8 N2 130.8(5) . .
N12 C8 N3 110.7(5) . .
N2 C8 N3 118.4(5) . .
C17 C22 C21 120.2(5) . .
C17 C22 H22 119.9 . .
C21 C22 H22 119.9 . .
C9 C10 C11 120.8(5) . .
C9 C10 H10 119.6 . .
C11 C10 H10 119.6 . .
N13 C6 N2 127.4(6) . .
N13 C6 N1 121.0(6) . .
N2 C6 N1 110.3(5) . .
C21 C20 C19 120.3(5) . .
C21 C20 H20 119.9 . .
C19 C20 H20 119.9 . .
N5 C19 C18 115.9(5) . .
N5 C19 C20 125.4(5) . .
C18 C19 C20 118.7(5) . .
C50 C25 C43 119.7(7) . .
C50 C25 C24 122.2(7) . .
C43 C25 C24 118.1(6) . .
C38 C33 C37 118.7(7) . .
C38 C33 C32 121.6(6) . .
C37 C33 C32 119.6(8) . .
C61 C37 C33 120.1(8) . .
C61 C37 H37 120.0 . .
C33 C37 H37 120.0 . .
C47 O17 Cd3 89.2(5) . .
C47 O18 Cd3 89.5(4) . .
N13 C60 N12 124.6(5) . .
N13 C60 N5 114.1(5) . 6
N12 C60 N5 121.2(6) . 6
C60 N5 C19 131.0(5) 6_554 .
C60 N5 H5 114.5 6_554 .
C19 N5 H5 114.5 . .
C3 C35 C27 121.7(4) . 1_556
C3 C35 H35 119.1 . .
C27 C35 H35 119.1 1_556 .
C100 O19 Cd2 107.8(7) . .
C41 N6 C39 127.8(6) . .
C41 N6 H6 116.1 . .
C39 N6 H6 116.1 . .
C42 N8 C45 128.0(7) . .
C42 N8 H8 116.0 . .
C45 N8 H8 116.0 . .
C51 N14 C65 128.0(7) . 2_565
C51 N14 H14A 116.0 . .
C65 N14 H14A 116.0 2_565 .
C61 C40 C39 122.6(7) . .
C61 C40 H40 118.7 . .
C39 C40 H40 118.7 . .
N14 C51 C43 120.6(7) . .
N14 C51 C64 117.9(8) . .
C43 C51 C64 121.4(8) . .
N11 C42 N7 127.4(7) . .
N11 C42 N8 120.9(7) . .
N7 C42 N8 111.7(8) . .
C41 N7 C42 113.2(8) . .
N7 C41 N6 120.5(8) . .
N7 C41 N10 125.1(7) . .
N6 C41 N10 114.0(6) . .
C51 C43 C25 118.9(7) . .
C51 C43 H43 120.6 . .
C25 C43 H43 120.6 . .
C33 C38 C39 123.6(6) . .
C33 C38 H38 118.2 . .
C39 C38 H38 118.2 . .
N6 C39 C40 118.6(7) . .
N6 C39 C38 126.5(6) . .
C40 C39 C38 114.5(8) . .
C65 N10 C41 113.9(6) . .
C45 C46 C66 118.6(8) . 6
C45 C46 H46 120.7 . .
C66 C46 H46 120.7 6 .
C49 C48 C44 117.5(7) . 6_554
C49 C48 C47 123.1(7) . .
C44 C48 C47 119.3(8) 6_554 .
C42 N11 C65 112.7(7) . .
C48 C44 C45 119.7(8) 6 .
C48 C44 H44 120.1 6 .
C45 C44 H44 120.1 . .
O18 C47 O17 126.3(7) . .
O18 C47 C48 119.3(6) . .
O17 C47 C48 114.0(8) . .
O18 C47 Cd3 63.8(4) . .
O17 C47 Cd3 62.7(4) . .
C48 C47 Cd3 168.0(5) . .
C66 C49 C48 121.9(7) . .
C66 C49 H49 119.0 . .
C48 C49 H49 119.0 . .
C62 C50 C25 121.7(8) . .
C62 C50 H50 119.2 . .
C25 C50 H50 119.1 . .
C46 C45 N8 126.2(7) . .
C46 C45 C44 120.9(7) . .
N8 C45 C44 112.9(7) . .
C40 C61 C37 120.3(6) . .
C40 C61 C100 119.1(8) . 7_655
C37 C61 C100 120.6(9) . 7_655
C50 C62 C64 119.9(8) . .
C50 C62 C63 122.9(8) . .
C64 C62 C63 117.3(8) . .
O20 Cd4 O23 121.8(4) . .
O20 Cd4 O21 51.2(3) . .
O23 Cd4 O21 84.1(3) . .
O20 Cd4 O24 134.0(5) . .
O23 Cd4 O24 56.5(3) . .
O21 Cd4 O24 136.6(4) . .
O20 Cd4 O25 86.4(4) . .
O23 Cd4 O25 135.6(4) . .
O21 Cd4 O25 136.0(4) . .
O24 Cd4 O25 79.2(4) . .
O20 Cd4 O22 120.1(5) . .
O23 Cd4 O22 97.1(4) . .
O21 Cd4 O22 96.6(5) . .
O24 Cd4 O22 104.7(4) . .
O25 Cd4 O22 95.8(7) . .
O20 Cd4 C67 134.1(5) . .
O23 Cd4 C67 28.6(3) . .
O21 Cd4 C67 111.1(4) . .
O24 Cd4 C67 27.9(3) . .
O25 Cd4 C67 107.1(4) . .
O22 Cd4 C67 102.3(4) . .
O20 Cd4 C63 26.1(3) . .
O23 Cd4 C63 102.3(3) . .
O21 Cd4 C63 25.2(3) . .
O24 Cd4 C63 140.6(4) . .
O25 Cd4 C63 112.1(4) . .
O22 Cd4 C63 111.1(5) . .
C67 Cd4 C63 124.4(4) . .
C63 O20 Cd4 97.8(8) . .
O21 C63 O20 116.9(11) . .
O21 C63 C62 124.7(10) . .
O20 C63 C62 118.3(10) . .
O21 C63 Cd4 61.1(6) . .
O20 C63 Cd4 56.1(6) . .
C62 C63 Cd4 172.2(8) . .
C63 O21 Cd4 93.7(7) . .
C67 O23 Cd4 92.4(6) . .
C51 C64 C62 118.4(9) . .
C51 C64 H64 120.8 . .
C62 C64 H64 120.8 . .
C67 O24 Cd4 89.9(6) . .
N10 C65 N11 127.1(8) . .
N10 C65 N14 119.3(7) . 7_655
N11 C65 N14 113.5(7) . 7_655
C49 C66 C46 121.1(9) . 6_554
C49 C66 C67 121.0(8) . 3_554
C46 C66 C67 117.9(8) 6_554 3_554
O24 C67 O23 121.2(9) . .
O24 C67 C66 118.8(9) . 3_454
O23 C67 C66 119.5(9) . 3_454
O24 C67 Cd4 62.2(6) . .
O23 C67 Cd4 59.0(5) . .
C66 C67 Cd4 173.1(9) 3_454 .
O19 C100 O100 127.2(10) . .
O19 C100 C61 114.4(11) . 2_565
O100 C100 C61 118.4(12) . 2_565

loop_
_geom_bond_atom_site_label_1
_geom_bond_atom_site_label_2
_geom_bond_distance
_geom_bond_site_symmetry_2
Cd1 O4 2.364(3) 4_665
Cd1 O4 2.364(3) .
Cd1 O1 2.389(3) .
Cd1 O1 2.389(3) 4_665
Cd1 O2 2.392(3) 4_665
Cd1 O2 2.392(3) .
Cd1 O3 2.400(3) 4_665
Cd1 O3 2.400(3) .
Cd1 C2 2.714(5) .
Cd1 C2 2.714(5) 4_665
Cd1 C1 2.732(5) 4_665
Cd1 C1 2.732(5) .
Cd3 O14 2.291(3) .
Cd3 O12 2.343(4) .
Cd3 O15 2.363(5) .
Cd3 O17 2.398(6) .
Cd3 O18 2.421(5) .
Cd3 O16 2.419(6) .
Cd3 O13 2.482(4) .
Cd3 O11 2.483(4) .
Cd3 C47 2.698(7) .
Cd3 C26 2.766(5) .
Cd2 O19 2.254(6) .
Cd2 O8 2.324(4) .
Cd2 O9 2.334(4) .
Cd2 O6 2.345(3) .
Cd2 O10 2.408(4) .
Cd2 O7 2.392(3) .
Cd2 O5 2.404(3) .
Cd2 C15 2.691(5) .
Cd2 C16 2.719(5) .
Cd2 C32 2.710(7) .
O13 C26 1.256(6) .
O1 C1 1.273(6) .
O7 C16 1.251(7) .
O6 C15 1.263(6) .
O3 C2 1.240(6) .
O2 C1 1.233(6) .
O4 C2 1.242(6) .
O14 C26 1.268(7) .
O5 C15 1.235(6) .
O12 C23 1.256(7) .
O11 C23 1.289(7) .
O8 C16 1.266(7) .
O10 C32 1.243(9) .
O9 C32 1.270(7) .
C1 C13 1.493(7) 7_656
C26 C27 1.463(7) .
N3 C8 1.421(6) .
N3 C9 1.428(6) .
N3 H3 0.8600 .
O15 C24 1.264(8) .
N12 C8 1.294(8) .
N12 C60 1.342(8) .
C15 C11 1.517(7) .
N1 C6 1.394(8) .
N1 C5 1.393(7) .
N1 H1 0.8600 .
C16 C17 1.473(7) .
C9 C10 1.387(7) .
C9 C14 1.365(8) .
N2 C8 1.315(8) .
N2 C6 1.369(7) .
C17 C22 1.364(7) .
C17 C18 1.383(7) .
C2 C3 1.502(7) .
C4 C5 1.382(7) .
C4 C3 1.435(7) .
C4 H4 0.9300 .
C23 C21 1.481(8) .
O16 C24 1.268(9) .
C14 C13 1.409(7) .
C14 H14 0.9300 .
N13 C6 1.281(8) .
N13 C60 1.353(8) .
C32 C33 1.491(10) .
C13 C12 1.381(7) .
C13 C1 1.493(7) 2_566
C21 C20 1.398(8) .
C21 C22 1.422(7) .
C5 C28 1.402(7) 1_556
C12 C11 1.401(6) .
C12 H12 0.9300 .
C3 C35 1.338(7) .
C28 C5 1.402(7) 1_554
C28 C27 1.410(7) .
C24 C25 1.491(11) .
C11 C10 1.375(7) .
C27 C35 1.419(7) 1_554
C18 C19 1.403(8) .
C18 H18 0.9300 .
C22 H22 0.9300 .
C10 H10 0.9300 .
C20 C19 1.396(7) .
C20 H20 0.9300 .
C19 N5 1.379(8) .
C25 C50 1.362(11) .
C25 C43 1.431(10) .
C33 C38 1.356(11) .
C33 C37 1.401(10) .
C37 C61 1.381(12) .
C37 H37 0.9300 .
O17 C47 1.272(9) .
O18 C47 1.213(10) .
C60 N5 1.356(7) 6
N5 C60 1.356(7) 6_554
N5 H5 0.8600 .
C35 C27 1.419(7) 1_556
C35 H35 0.9300 .
O19 C100 1.271(16) .
N6 C41 1.348(10) .
N6 C39 1.373(11) .
N6 H6 0.8600 .
N8 C42 1.383(9) .
N8 C45 1.412(10) .
N8 H8 0.8600 .
N14 C51 1.385(11) .
N14 C65 1.401(11) 2_565
N14 H14A 0.8600 .
C40 C61 1.365(13) .
C40 C39 1.409(10) .
C40 H40 0.9300 .
C51 C43 1.378(11) .
C51 C64 1.383(12) .
C42 N11 1.299(12) .
C42 N7 1.370(11) .
N7 C41 1.301(9) .
C41 N10 1.375(10) .
C43 H43 0.9300 .
C38 C39 1.433(11) .
C38 H38 0.9300 .
N10 C65 1.297(10) .
C46 C45 1.330(13) .
C46 C66 1.387(12) 6
C46 H46 0.9300 .
C48 C49 1.348(12) .
C48 C44 1.400(10) 6_554
C48 C47 1.525(11) .
N11 C65 1.345(10) .
C44 C48 1.400(10) 6
C44 C45 1.411(11) .
C44 H44 0.9300 .
C49 C66 1.358(12) .
C49 H49 0.9300 .
C50 C62 1.358(12) .
C50 H50 0.9300 .
C61 C100 1.509(12) 7_655
C62 C64 1.437(11) .
C62 C63 1.493(12) .
Cd4 O20 2.250(9) .
Cd4 O23 2.301(7) .
Cd4 O21 2.357(8) .
Cd4 O24 2.372(8) .
Cd4 O25 2.380(13) .
Cd4 O22 2.512(15) .
Cd4 C67 2.682(10) .
Cd4 C63 2.686(10) .
O20 C63 1.193(13) .
C63 O21 1.145(13) .
O23 C67 1.284(12) .
C64 H64 0.9300 .
O24 C67 1.255(12) .
C65 N14 1.401(11) 7_655
C66 C46 1.387(12) 6_554
C66 C67 1.564(14) 3_554
C67 C66 1.564(14) 3_454
O100 C100 1.284(15) .
C100 C61 1.509(12) 2_565

loop_
_platon_squeeze_void_nr
_platon_squeeze_void_average_x
_platon_squeeze_void_average_y
_platon_squeeze_void_average_z
_platon_squeeze_void_volume
_platon_squeeze_void_count_electrons
1 -0.010 0.000 -0.003 20065.7 5659.0
